data_2239277
loop_
_publ_author_name
'Liu, Qiu-Ling'
'Wu, Xin-Yan'
'Gao, Feng'
'Bao, Dan'
'Wang, Fang-Ming'

_publ_section_title
;
 9-(2-Chlorophenyl)-4a-hydroxy-3,4,4a,5,6,7,9,9a-octahydro-2<i>H</i>-xanthene-1,8-dione
;
_journal_issue 4
_journal_name_full 'Acta Crystallographica Section E'
_journal_page_first o442
_journal_page_last o443
_journal_paper_doi 10.1107/S1600536814005297
_journal_volume 70
_journal_year 2014
_chemical_formula_iupac 'C19 H19 Cl O4'
_chemical_formula_moiety 'C19 H19 Cl O4'
_chemical_formula_sum 'C19 H19 Cl O4'
_chemical_formula_weight 346.79
_chemical_name_systematic 9-(2-Chlorophenyl)-4a-hydroxy-3,4,4a,5,6,7,9,9a-octahydro-2<i>H</i>-xanthene-1,8-dione
_space_group_IT_number 14
_symmetry_cell_setting monoclinic
_symmetry_space_group_name_Hall '-P 2ybc'
_symmetry_space_group_name_H-M 'P 1 21/c 1'
_atom_sites_solution_hydrogens geom
_atom_sites_solution_primary direct
_atom_sites_solution_secondary difmap
_audit_creation_method SHELXL-97
_cell_angle_alpha 90.00
_cell_angle_beta 110.7160(10)
_cell_angle_gamma 90.00
_cell_formula_units_Z 4
_cell_length_a 15.3099(13)
_cell_length_b 9.2815(8)
_cell_length_c 12.3216(11)
_cell_measurement_reflns_used 2557
_cell_measurement_temperature 291(2)
_cell_measurement_theta_max 22.60
_cell_measurement_theta_min 2.61
_cell_volume 1637.7(2)
_computing_cell_refinement 'SAINT (Bruker, 2007)'
_computing_data_collection 'APEX2 (Bruker, 2007)'
_computing_data_reduction 'SAINT (Bruker, 2007)'
_computing_molecular_graphics 'SHELXTL (Sheldrick, 2008'
_computing_publication_material 'SHELXTL (Sheldrick, 2008'
_computing_structure_refinement 'SHELXTL (Sheldrick, 2008'
_computing_structure_solution 'SHELXTL (Sheldrick, 2008)'
_diffrn_ambient_temperature 291(2)
_diffrn_measured_fraction_theta_full 0.996
_diffrn_measured_fraction_theta_max 0.996
_diffrn_measurement_device_type 'Bruker SMART APEXII CCD area-detector'
_diffrn_measurement_method '\f and \w scans'
_diffrn_radiation_monochromator graphite
_diffrn_radiation_source 'sealed tube'
_diffrn_radiation_type MoK\a
_diffrn_radiation_wavelength 0.71073
_diffrn_reflns_av_R_equivalents 0.0367
_diffrn_reflns_av_sigmaI/netI 0.0376
_diffrn_reflns_limit_h_max 18
_diffrn_reflns_limit_h_min -18
_diffrn_reflns_limit_k_max 11
_diffrn_reflns_limit_k_min -11
_diffrn_reflns_limit_l_max 15
_diffrn_reflns_limit_l_min -15
_diffrn_reflns_number 12319
_diffrn_reflns_theta_full 26.00
_diffrn_reflns_theta_max 26.00
_diffrn_reflns_theta_min 1.42
_exptl_absorpt_coefficient_mu 0.254
_exptl_absorpt_correction_T_max 0.96
_exptl_absorpt_correction_T_min 0.94
_exptl_absorpt_correction_type multi-scan
_exptl_absorpt_process_details '(SADABS; Bruker, 2001)'
_exptl_crystal_colour colorless
_exptl_crystal_density_diffrn 1.406
_exptl_crystal_density_method 'not measured'
_exptl_crystal_description block
_exptl_crystal_F_000 728
_exptl_crystal_size_max 0.25
_exptl_crystal_size_mid 0.23
_exptl_crystal_size_min 0.18
_refine_diff_density_max 0.240
_refine_diff_density_min -0.239
_refine_ls_extinction_method none
_refine_ls_goodness_of_fit_ref 1.001
_refine_ls_hydrogen_treatment constr
_refine_ls_matrix_type full
_refine_ls_number_parameters 227
_refine_ls_number_reflns 3207
_refine_ls_number_restraints 0
_refine_ls_restrained_S_all 1.001
_refine_ls_R_factor_all 0.0764
_refine_ls_R_factor_gt 0.0415
_refine_ls_shift/su_max 0.000
_refine_ls_shift/su_mean 0.000
_refine_ls_structure_factor_coef Fsqd
_refine_ls_weighting_details 'calc w=1/[\s^2^(Fo^2^)+(0.0852P)^2^+0.0000P] where P=(Fo^2^+2Fc^2^)/3'
_refine_ls_weighting_scheme calc
_refine_ls_wR_factor_gt 0.1145
_refine_ls_wR_factor_ref 0.1371
_reflns_number_gt 2208
_reflns_number_total 3207
_reflns_threshold_expression I>2sigma(I)
_cod_data_source_file xu5775sup1.cif
_cod_data_source_block I
_cod_original_sg_symbol_H-M 'P 21/c'
_cod_database_code 2239277
_cod_database_fobs_code 2239277

loop_
_symmetry_equiv_pos_as_xyz
'x, y, z'
'-x, y+1/2, -z+1/2'
'-x, -y, -z'
'x, -y-1/2, z-1/2'

loop_
_atom_site_type_symbol
_atom_site_label
_atom_site_fract_x
_atom_site_fract_y
_atom_site_fract_z
_atom_site_U_iso_or_equiv
_atom_site_adp_type
_atom_site_calc_flag
_atom_site_refinement_flags
_atom_site_occupancy
_atom_site_symmetry_multiplicity
_atom_site_disorder_assembly
_atom_site_disorder_group
C C1 0.36292(16) 0.6212(3) 0.22858(19) 0.0374(5) Uani d . 1 1 B .
C C2 0.4586(2) 0.5704(3) 0.3045(3) 0.0679(9) Uani d . 1 1 . .
H H2A 0.4519 0.5038 0.3618 0.082 Uiso calc R 1 1 A 1
H H2B 0.4865 0.5178 0.2569 0.082 Uiso calc R 1 1 A 1
C C3 0.5220(3) 0.6854(6) 0.3646(6) 0.0557(18) Uani d P 0.744(12) 1 B 1
H H3A 0.5405 0.7363 0.3075 0.067 Uiso d PR 0.744(12) 1 B 1
H H3B 0.5778 0.6441 0.4211 0.067 Uiso d PR 0.744(12) 1 B 1
C C3' 0.4986(10) 0.6331(16) 0.4163(11) 0.048(4) Uani d P 0.256(12) 1 B 2
H H3'A 0.5649 0.6240 0.4362 0.058 Uiso d PR 0.256(12) 1 B 2
H H3'B 0.4820 0.5808 0.4733 0.058 Uiso d PR 0.256(12) 1 B 2
C C4 0.48086(16) 0.7929(3) 0.4227(2) 0.0474(7) Uani d . 1 1 . .
H H4A 0.5185 0.8798 0.4380 0.057 Uiso calc R 1 1 B 1
H H4B 0.4826 0.7543 0.4966 0.057 Uiso calc R 1 1 B 1
C C5 0.38240(15) 0.8304(2) 0.35106(17) 0.0325(5) Uani d . 1 1 B .
C C6 0.32588(14) 0.7506(2) 0.26163(17) 0.0304(5) Uani d . 1 1 . .
C C7 0.22743(14) 0.7965(2) 0.19183(17) 0.0294(5) Uani d . 1 1 B .
H H7A 0.2224 0.7950 0.1103 0.035 Uiso calc R 1 1 . .
C C8 0.21218(14) 0.9542(2) 0.21988(16) 0.0287(5) Uani d . 1 1 . .
H H8A 0.1447 0.9677 0.1986 0.034 Uiso calc R 1 1 B .
C C9 0.24489(16) 1.0626(3) 0.14999(18) 0.0368(5) Uani d . 1 1 B .
C C10 0.2394(2) 1.2177(3) 0.1799(2) 0.0475(6) Uani d . 1 1 . .
H H10A 0.1745 1.2456 0.1591 0.057 Uiso calc R 1 1 B .
H H10B 0.2671 1.2769 0.1357 0.057 Uiso calc R 1 1 . .
C C11 0.29051(17) 1.2435(3) 0.3093(2) 0.0408(6) Uani d . 1 1 B .
H H11A 0.3568 1.2265 0.3284 0.049 Uiso calc R 1 1 . .
H H11B 0.2822 1.3429 0.3278 0.049 Uiso calc R 1 1 . .
C C12 0.25337(16) 1.1442(3) 0.38055(19) 0.0374(6) Uani d . 1 1 . .
H H12A 0.2898 1.1578 0.4621 0.045 Uiso calc R 1 1 B .
H H12B 0.1893 1.1705 0.3685 0.045 Uiso calc R 1 1 . .
C C13 0.25672(14) 0.9869(2) 0.35002(17) 0.0296(5) Uani d . 1 1 B .
C C14 0.15332(15) 0.6935(2) 0.20126(18) 0.0308(5) Uani d . 1 1 . .
C C15 0.06507(16) 0.6870(2) 0.11488(19) 0.0364(5) Uani d . 1 1 B .
C C16 -0.00219(17) 0.5888(3) 0.1178(2) 0.0461(6) Uani d . 1 1 . .
H H16A -0.0601 0.5866 0.0582 0.055 Uiso calc R 1 1 B .
C C17 0.01752(18) 0.4942(3) 0.2097(2) 0.0491(7) Uani d . 1 1 B .
H H17A -0.0268 0.4268 0.2119 0.059 Uiso calc R 1 1 . .
C C18 0.10288(18) 0.5000(3) 0.2982(2) 0.0450(6) Uani d . 1 1 . .
H H18A 0.1157 0.4378 0.3611 0.054 Uiso calc R 1 1 B .
C C19 0.17003(16) 0.5983(2) 0.29409(19) 0.0364(5) Uani d . 1 1 B .
H H19A 0.2275 0.6007 0.3545 0.044 Uiso calc R 1 1 . .
Cl Cl1 0.03711(4) 0.80536(8) -0.00262(5) 0.0547(2) Uani d . 1 1 . .
O O1 0.35645(10) 0.95441(16) 0.38789(12) 0.0361(4) Uani d . 1 1 . .
O O2 0.31864(12) 0.55190(18) 0.14146(13) 0.0472(5) Uani d . 1 1 . .
O O3 0.27329(14) 1.0251(2) 0.07442(15) 0.0588(5) Uani d . 1 1 . .
O O4 0.21588(11) 0.89704(16) 0.40837(12) 0.0387(4) Uani d . 1 1 . .
H H4O 0.2496 0.8920 0.4769 0.058 Uiso calc R 1 1 B .

loop_
_atom_site_aniso_label
_atom_site_aniso_U_11
_atom_site_aniso_U_22
_atom_site_aniso_U_33
_atom_site_aniso_U_12
_atom_site_aniso_U_13
_atom_site_aniso_U_23
C1 0.0396(13) 0.0346(13) 0.0383(12) 0.0004(10) 0.0139(10) -0.0021(10)
C2 0.0515(18) 0.0584(19) 0.078(2) 0.0237(15) 0.0032(15) -0.0164(16)
C3 0.028(2) 0.049(3) 0.082(4) 0.0068(18) 0.009(2) -0.012(3)
C3' 0.036(7) 0.058(8) 0.040(6) 0.010(6) 0.001(5) 0.010(5)
C4 0.0312(13) 0.0437(16) 0.0537(14) 0.0042(11) -0.0020(11) -0.0068(12)
C5 0.0302(12) 0.0337(13) 0.0322(11) 0.0010(10) 0.0093(9) -0.0022(9)
C6 0.0281(11) 0.0311(12) 0.0308(10) -0.0014(9) 0.0089(9) -0.0009(9)
C7 0.0275(11) 0.0328(12) 0.0254(10) -0.0014(9) 0.0064(8) -0.0030(8)
C8 0.0258(11) 0.0289(11) 0.0292(10) -0.0023(9) 0.0070(8) -0.0001(9)
C9 0.0373(13) 0.0400(14) 0.0280(11) -0.0077(10) 0.0052(9) 0.0007(9)
C10 0.0578(16) 0.0362(14) 0.0457(14) -0.0037(12) 0.0149(12) 0.0069(11)
C11 0.0434(14) 0.0301(13) 0.0463(13) -0.0036(11) 0.0129(11) -0.0038(10)
C12 0.0381(13) 0.0355(13) 0.0388(12) 0.0011(10) 0.0138(10) -0.0054(10)
C13 0.0281(11) 0.0308(12) 0.0298(10) -0.0006(9) 0.0101(9) -0.0010(9)
C14 0.0290(11) 0.0291(12) 0.0334(10) -0.0005(9) 0.0098(9) -0.0080(9)
C15 0.0334(12) 0.0380(14) 0.0353(11) -0.0004(10) 0.0092(9) -0.0054(10)
C16 0.0298(13) 0.0542(17) 0.0524(14) -0.0094(12) 0.0123(11) -0.0158(13)
C17 0.0439(15) 0.0463(16) 0.0654(17) -0.0161(12) 0.0298(13) -0.0139(13)
C18 0.0543(16) 0.0380(15) 0.0505(14) -0.0036(12) 0.0281(12) -0.0005(11)
C19 0.0358(12) 0.0347(13) 0.0381(12) -0.0038(10) 0.0122(10) -0.0025(10)
Cl1 0.0444(4) 0.0587(5) 0.0442(4) -0.0027(3) -0.0052(3) 0.0053(3)
O1 0.0286(8) 0.0362(9) 0.0366(8) 0.0016(7) 0.0031(6) -0.0094(7)
O2 0.0585(11) 0.0397(10) 0.0387(9) 0.0032(8) 0.0114(8) -0.0113(8)
O3 0.0818(14) 0.0590(12) 0.0456(10) -0.0228(11) 0.0348(10) -0.0083(9)
O4 0.0442(9) 0.0397(10) 0.0322(8) -0.0043(8) 0.0136(7) 0.0019(7)

loop_
_atom_type_symbol
_atom_type_description
_atom_type_scat_dispersion_real
_atom_type_scat_dispersion_imag
_atom_type_scat_source
C C 0.0033 0.0016 'International Tables Vol C Tables 4.2.6.8 and 6.1.1.4'
H H 0.0000 0.0000 'International Tables Vol C Tables 4.2.6.8 and 6.1.1.4'
O O 0.0106 0.0060 'International Tables Vol C Tables 4.2.6.8 and 6.1.1.4'
Cl Cl 0.1484 0.1585 'International Tables Vol C Tables 4.2.6.8 and 6.1.1.4'

loop_
_geom_angle_atom_site_label_1
_geom_angle_atom_site_label_2
_geom_angle_atom_site_label_3
_geom_angle
O2 C1 C6 122.0(2)
O2 C1 C2 119.5(2)
C6 C1 C2 118.4(2)
C3' C2 C3 39.2(6)
C3' C2 C1 117.7(5)
C3 C2 C1 114.3(3)
C3' C2 H2A 71.1
C3 C2 H2A 108.7
C1 C2 H2A 108.7
C3' C2 H2B 131.5
C3 C2 H2B 108.7
C1 C2 H2B 108.7
H2A C2 H2B 107.6
C2 C3 C4 114.6(4)
C2 C3 H3A 107.5
C4 C3 H3A 107.7
C2 C3 H3B 109.5
C4 C3 H3B 109.6
H3A C3 H3B 107.6
C2 C3 H3'A 97.7
C4 C3 H3'A 101.8
H3A C3 H3'A 127.7
H3B C3 H3'A 20.2
C2 C3' C4 115.4(8)
C2 C3' H3B 99.5
C4 C3' H3B 96.4
C2 C3' H3'A 105.4
C4 C3' H3'A 105.5
H3B C3' H3'A 15.0
C2 C3' H3'B 111.6
C4 C3' H3'B 111.0
H3B C3' H3'B 122.2
H3'A C3' H3'B 107.3
C3 C4 C5 112.5(2)
C3 C4 C3' 37.4(5)
C5 C4 C3' 111.1(5)
C3 C4 H4A 109.1
C5 C4 H4A 109.1
C3' C4 H4A 136.0
C3 C4 H4B 109.1
C5 C4 H4B 109.1
C3' C4 H4B 75.0
H4A C4 H4B 107.8
O1 C5 C6 124.11(19)
O1 C5 C4 110.88(18)
C6 C5 C4 125.0(2)
C5 C6 C1 118.8(2)
C5 C6 C7 122.1(2)
C1 C6 C7 119.07(18)
C6 C7 C14 113.68(17)
C6 C7 C8 109.90(16)
C14 C7 C8 113.82(17)
C6 C7 H7A 106.3
C14 C7 H7A 106.3
C8 C7 H7A 106.3
C9 C8 C13 110.33(17)
C9 C8 C7 113.29(17)
C13 C8 C7 112.07(17)
C9 C8 H8A 106.9
C13 C8 H8A 106.9
C7 C8 H8A 106.9
O3 C9 C10 122.2(2)
O3 C9 C8 121.7(2)
C10 C9 C8 116.0(2)
C9 C10 C11 110.9(2)
C9 C10 H10A 109.5
C11 C10 H10A 109.5
C9 C10 H10B 109.5
C11 C10 H10B 109.5
H10A C10 H10B 108.1
C12 C11 C10 110.56(19)
C12 C11 H11A 109.5
C10 C11 H11A 109.5
C12 C11 H11B 109.5
C10 C11 H11B 109.5
H11A C11 H11B 108.1
C13 C12 C11 112.95(18)
C13 C12 H12A 109.0
C11 C12 H12A 109.0
C13 C12 H12B 109.0
C11 C12 H12B 109.0
H12A C12 H12B 107.8
O4 C13 O1 108.80(16)
O4 C13 C12 112.99(17)
O1 C13 C12 104.07(16)
O4 C13 C8 107.92(16)
O1 C13 C8 108.71(16)
C12 C13 C8 114.14(18)
C15 C14 C19 116.4(2)
C15 C14 C7 121.16(19)
C19 C14 C7 122.39(19)
C16 C15 C14 122.5(2)
C16 C15 Cl1 117.97(18)
C14 C15 Cl1 119.50(17)
C17 C16 C15 119.4(2)
C17 C16 H16A 120.3
C15 C16 H16A 120.3
C18 C17 C16 119.8(2)
C18 C17 H17A 120.1
C16 C17 H17A 120.1
C17 C18 C19 120.3(2)
C17 C18 H18A 119.9
C19 C18 H18A 119.9
C18 C19 C14 121.5(2)
C18 C19 H19A 119.2
C14 C19 H19A 119.2
C5 O1 C13 117.90(16)
C13 O4 H4O 109.5

loop_
_geom_bond_atom_site_label_1
_geom_bond_atom_site_label_2
_geom_bond_distance
C1 O2 1.229(3)
C1 C6 1.447(3)
C1 C2 1.509(3)
C2 C3' 1.419(11)
C2 C3 1.456(5)
C2 H2A 0.9700
C2 H2B 0.9700
C3 C4 1.490(5)
C3 H3A 0.9700
C3 H3B 0.9700
C3 H3'A 1.0608
C3' C4 1.514(13)
C3' H3B 1.1976
C3' H3'A 0.9601
C3' H3'B 0.9599
C4 C5 1.494(3)
C4 H4A 0.9700
C4 H4B 0.9700
C5 O1 1.348(3)
C5 C6 1.355(3)
C6 C7 1.509(3)
C7 C14 1.519(3)
C7 C8 1.541(3)
C7 H7A 0.9800
C8 C9 1.520(3)
C8 C13 1.535(3)
C8 H8A 0.9800
C9 O3 1.210(3)
C9 C10 1.495(3)
C10 C11 1.526(3)
C10 H10A 0.9700
C10 H10B 0.9700
C11 C12 1.515(3)
C11 H11A 0.9700
C11 H11B 0.9700
C12 C13 1.513(3)
C12 H12A 0.9700
C12 H12B 0.9700
C13 O4 1.386(2)
C13 O1 1.461(2)
C14 C15 1.395(3)
C14 C19 1.396(3)
C15 C16 1.385(3)
C15 Cl1 1.746(2)
C16 C17 1.380(4)
C16 H16A 0.9300
C17 C18 1.375(4)
C17 H17A 0.9300
C18 C19 1.389(3)
C18 H18A 0.9300
C19 H19A 0.9300
O4 H4O 0.8200

loop_
_geom_hbond_atom_site_label_D
_geom_hbond_atom_site_label_H
_geom_hbond_atom_site_label_A
_geom_hbond_site_symmetry_A
_geom_hbond_distance_DH
_geom_hbond_distance_HA
_geom_hbond_distance_DA
_geom_hbond_angle_DHA
O4 H4O O2 4_576 0.82 2.00 2.784(2) 161

loop_
_geom_torsion_atom_site_label_1
_geom_torsion_atom_site_label_2
_geom_torsion_atom_site_label_3
_geom_torsion_atom_site_label_4
_geom_torsion
O2 C1 C2 C3' -166.3(10)
C6 C1 C2 C3' 13.3(10)
O2 C1 C2 C3 150.0(4)
C6 C1 C2 C3 -30.3(5)
C3' C2 C3 C4 -57.7(7)
C1 C2 C3 C4 46.9(7)
C3 C2 C3' C4 56.8(10)
C1 C2 C3' C4 -38.5(17)
C2 C3 C4 C5 -40.4(7)
C2 C3 C4 C3' 55.3(7)
C2 C3' C4 C3 -58.2(10)
C2 C3' C4 C5 41.6(15)
C3 C4 C5 O1 -162.2(4)
C3' C4 C5 O1 157.5(8)
C3 C4 C5 C6 18.4(5)
C3' C4 C5 C6 -22.0(9)
O1 C5 C6 C1 178.4(2)
C4 C5 C6 C1 -2.2(3)
O1 C5 C6 C7 1.6(3)
C4 C5 C6 C7 -179.0(2)
O2 C1 C6 C5 -172.6(2)
C2 C1 C6 C5 7.7(3)
O2 C1 C6 C7 4.3(3)
C2 C1 C6 C7 -175.3(2)
C5 C6 C7 C14 -116.6(2)
C1 C6 C7 C14 66.6(2)
C5 C6 C7 C8 12.3(3)
C1 C6 C7 C8 -164.54(18)
C6 C7 C8 C9 84.2(2)
C14 C7 C8 C9 -147.02(17)
C6 C7 C8 C13 -41.5(2)
C14 C7 C8 C13 87.3(2)
C13 C8 C9 O3 131.7(2)
C7 C8 C9 O3 5.1(3)
C13 C8 C9 C10 -48.6(3)
C7 C8 C9 C10 -175.13(18)
O3 C9 C10 C11 -126.3(2)
C8 C9 C10 C11 53.9(3)
C9 C10 C11 C12 -55.0(3)
C10 C11 C12 C13 54.7(3)
C11 C12 C13 O4 -175.08(17)
C11 C12 C13 O1 67.1(2)
C11 C12 C13 C8 -51.3(2)
C9 C8 C13 O4 172.60(17)
C7 C8 C13 O4 -60.2(2)
C9 C8 C13 O1 -69.5(2)
C7 C8 C13 O1 57.7(2)
C9 C8 C13 C12 46.1(2)
C7 C8 C13 C12 173.36(17)
C6 C7 C14 C15 -156.35(19)
C8 C7 C14 C15 76.8(2)
C6 C7 C14 C19 21.9(3)
C8 C7 C14 C19 -105.0(2)
C19 C14 C15 C16 -2.0(3)
C7 C14 C15 C16 176.3(2)
C19 C14 C15 Cl1 178.38(16)
C7 C14 C15 Cl1 -3.3(3)
C14 C15 C16 C17 0.7(3)
Cl1 C15 C16 C17 -179.66(19)
C15 C16 C17 C18 1.1(4)
C16 C17 C18 C19 -1.5(4)
C17 C18 C19 C14 0.1(3)
C15 C14 C19 C18 1.6(3)
C7 C14 C19 C18 -176.7(2)
C6 C5 O1 C13 15.9(3)
C4 C5 O1 C13 -163.57(18)
O4 C13 O1 C5 72.7(2)
C12 C13 O1 C5 -166.63(17)
C8 C13 O1 C5 -44.6(2)
